data_2231641
loop_
_publ_author_name
'Li, Wen-Bo'

_publ_section_title
;
 <i>catena</i>-Poly[[aquabis(<i>N</i>^6^-benzyladenine-\k<i>N</i>^3^)copper(II)]-\m-benzene-1,4-dicarboxylato-\k^2^<i>O</i>^1^:<i>O</i>^4^]
;
_journal_coeditor_code NK2102
_journal_issue 9
_journal_name_full 'Acta Crystallographica Section E'
_journal_page_first m1249
_journal_page_last m1250
_journal_paper_doi 10.1107/S1600536811032168
_journal_volume 67
_journal_year 2011
_chemical_formula_iupac '[Cu (C8 H4 O4) (C12 H11 N5)2 (H2 O)]'
_chemical_formula_moiety 'C32 H28 Cu N10 O5'
_chemical_formula_sum 'C32 H28 Cu N10 O5'
_chemical_formula_weight 696.18
_chemical_name_systematic
;
<i>catena</i>-Poly[[aquabis(<i>N</i>^6^-benzyladenine-
\k<i>N</i>^3^)copper(II)]-\m-benzene-1,4-dicarboxylato-
\k^2^<i>O</i>^1^:<i>O</i>^4^]
;
_space_group_IT_number 15
_symmetry_cell_setting monoclinic
_symmetry_space_group_name_Hall '-C 2yc'
_symmetry_space_group_name_H-M 'C 1 2/c 1'
_atom_sites_solution_hydrogens geom
_atom_sites_solution_primary direct
_atom_sites_solution_secondary difmap
_cell_angle_alpha 90.00
_cell_angle_beta 115.8680(10)
_cell_angle_gamma 90.00
_cell_formula_units_Z 4
_cell_length_a 28.171(2)
_cell_length_b 5.5540(10)
_cell_length_c 22.1020(10)
_cell_measurement_reflns_used 3162
_cell_measurement_temperature 296(2)
_cell_measurement_theta_max 27.33
_cell_measurement_theta_min 2.96
_cell_volume 3111.6(6)
_computing_cell_refinement 'SAINT (Bruker, 2007)'
_computing_data_collection 'APEX2 (Bruker, 2007)'
_computing_data_reduction 'SAINT (Bruker, 2007)'
_computing_molecular_graphics 'SHELXTL (Sheldrick, 2008)'
_computing_publication_material 'WinGX (Farrugia, 1999)'
_computing_structure_refinement 'SHELXTL (Sheldrick, 2008)'
_computing_structure_solution 'SIR97 (Altomare <i>et al.</i>, 1999)'
_diffrn_ambient_temperature 296(2)
_diffrn_measured_fraction_theta_full 0.999
_diffrn_measured_fraction_theta_max 0.999
_diffrn_measurement_device_type 'Bruker APEXII CCD area-detector'
_diffrn_measurement_method '\f and \w'
_diffrn_radiation_monochromator graphite
_diffrn_radiation_source 'fine-focus sealed tube'
_diffrn_radiation_type MoK\a
_diffrn_radiation_wavelength 0.71073
_diffrn_reflns_av_R_equivalents 0.0262
_diffrn_reflns_av_sigmaI/netI 0.0297
_diffrn_reflns_limit_h_max 33
_diffrn_reflns_limit_h_min -30
_diffrn_reflns_limit_k_max 6
_diffrn_reflns_limit_k_min -6
_diffrn_reflns_limit_l_max 26
_diffrn_reflns_limit_l_min -25
_diffrn_reflns_number 7556
_diffrn_reflns_theta_full 25.00
_diffrn_reflns_theta_max 25.00
_diffrn_reflns_theta_min 1.61
_exptl_absorpt_coefficient_mu 0.762
_exptl_absorpt_correction_T_max 0.8969
_exptl_absorpt_correction_T_min 0.8840
_exptl_absorpt_correction_type multi-scan
_exptl_absorpt_process_details '(SADABS; Bruker, 2001)'
_exptl_crystal_colour blue
_exptl_crystal_density_diffrn 1.486
_exptl_crystal_density_method 'not measured'
_exptl_crystal_description block
_exptl_crystal_F_000 1436
_exptl_crystal_size_max 0.17
_exptl_crystal_size_mid 0.15
_exptl_crystal_size_min 0.15
_refine_diff_density_max 0.289
_refine_diff_density_min -0.312
_refine_ls_extinction_method none
_refine_ls_goodness_of_fit_ref 1.033
_refine_ls_hydrogen_treatment constr
_refine_ls_matrix_type full
_refine_ls_number_parameters 218
_refine_ls_number_reflns 2744
_refine_ls_number_restraints 0
_refine_ls_restrained_S_all 1.033
_refine_ls_R_factor_all 0.0334
_refine_ls_R_factor_gt 0.0287
_refine_ls_shift/su_max 0.012
_refine_ls_shift/su_mean 0.001
_refine_ls_structure_factor_coef Fsqd
_refine_ls_weighting_details 'calc w=1/[\s^2^(Fo^2^)+(0.0245P)^2^+4.4543P] where P=(Fo^2^+2Fc^2^)/3'
_refine_ls_weighting_scheme calc
_refine_ls_wR_factor_gt 0.0673
_refine_ls_wR_factor_ref 0.0691
_reflns_number_gt 2455
_reflns_number_total 2744
_reflns_threshold_expression I>2\s(I)
_cod_data_source_file nk2102.cif
_cod_data_source_block I
_cod_original_sg_symbol_H-M 'C 2/c'
_cod_database_code 2231641
_cod_database_fobs_code 2231641

loop_
_symmetry_equiv_pos_as_xyz
'x, y, z'
'-x, y, -z+1/2'
'x+1/2, y+1/2, z'
'-x+1/2, y+1/2, -z+1/2'
'-x, -y, -z'
'x, -y, z-1/2'
'-x+1/2, -y+1/2, -z'
'x+1/2, -y+1/2, z-1/2'

loop_
_atom_site_type_symbol
_atom_site_label
_atom_site_fract_x
_atom_site_fract_y
_atom_site_fract_z
_atom_site_U_iso_or_equiv
_atom_site_adp_type
_atom_site_calc_flag
_atom_site_refinement_flags
_atom_site_occupancy
_atom_site_symmetry_multiplicity
C C1 0.21656(11) -0.0279(5) 0.16879(14) 0.0529(7) Uani d . 1 1
H H1 0.2405 0.0865 0.1682 0.063 Uiso calc R 1 1
C C2 0.19178(13) 0.0055(6) 0.21029(16) 0.0680(9) Uani d . 1 1
H H2 0.1992 0.1421 0.2372 0.082 Uiso calc R 1 1
C C3 0.15662(13) -0.1605(7) 0.21196(17) 0.0706(9) Uani d . 1 1
H H3 0.1402 -0.1381 0.2400 0.085 Uiso calc R 1 1
C C4 0.14592(12) -0.3596(7) 0.17203(17) 0.0688(9) Uani d . 1 1
H H4 0.1221 -0.4737 0.1731 0.083 Uiso calc R 1 1
C C5 0.17008(10) -0.3938(5) 0.12996(14) 0.0533(7) Uani d . 1 1
H H5 0.1620 -0.5292 0.1025 0.064 Uiso calc R 1 1
C C6 0.20617(8) -0.2284(4) 0.12849(11) 0.0375(5) Uani d . 1 1
C C7 0.23445(9) -0.2828(4) 0.08544(12) 0.0398(6) Uani d . 1 1
H H7A 0.2598 -0.4101 0.1070 0.048 Uiso calc R 1 1
H H7B 0.2088 -0.3439 0.0424 0.048 Uiso calc R 1 1
C C8 0.31312(8) -0.0374(4) 0.10970(10) 0.0305(5) Uani d . 1 1
C C9 0.34020(8) 0.1452(4) 0.09326(10) 0.0302(5) Uani d . 1 1
C C10 0.36693(9) 0.4238(5) 0.05042(11) 0.0424(6) Uani d . 1 1
H H10 0.3680 0.5461 0.0223 0.051 Uiso calc R 1 1
C C11 0.39354(8) 0.1695(4) 0.13382(9) 0.0264(5) Uani d . 1 1
C C12 0.39179(8) -0.1299(4) 0.20000(10) 0.0301(5) Uani d . 1 1
H H12 0.4091 -0.2269 0.2376 0.036 Uiso calc R 1 1
C C13 0.49770(7) -0.0984(4) 0.37039(9) 0.0243(4) Uani d . 1 1
C C14 0.49924(8) -0.0458(4) 0.43782(9) 0.0249(4) Uani d . 1 1
C C15 0.48078(9) 0.1719(4) 0.44969(10) 0.0321(5) Uani d . 1 1
H H15 0.4679 0.2879 0.4160 0.039 Uiso calc R 1 1
C C16 0.48156(9) 0.2161(4) 0.51161(10) 0.0331(5) Uani d . 1 1
H H16 0.4690 0.3622 0.5194 0.040 Uiso calc R 1 1
Cu Cu1 0.5000 0.07414(6) 0.2500 0.01886(11) Uani d S 1 2
N N5 0.42174(6) 0.0364(3) 0.18941(8) 0.0254(4) Uani d . 1 1
N N6 0.41010(7) 0.3488(3) 0.10540(8) 0.0344(4) Uani d . 1 1
H H6 0.4407 0.4096 0.1204 0.041 Uiso d R 1 1
N N7 0.32360(7) 0.3089(4) 0.04042(9) 0.0402(5) Uani d . 1 1
N N8 0.26185(7) -0.0814(4) 0.07311(9) 0.0393(5) Uani d . 1 1
H H8 0.2441 0.0147 0.0405 0.047 Uiso calc R 1 1
N N9 0.34090(7) -0.1755(3) 0.16430(9) 0.0326(4) Uani d . 1 1
O O1 0.48680(5) 0.0769(3) 0.32972(6) 0.0249(3) Uani d . 1 1
O O2 0.50664(7) -0.3073(3) 0.35810(7) 0.0418(4) Uani d . 1 1
O O1W 0.5000 0.4643(4) 0.2500 0.0417(6) Uani d S 1 2
H H1W 0.4975 0.5551 0.2799 0.050 Uiso d R 1 1

loop_
_atom_site_aniso_label
_atom_site_aniso_U_11
_atom_site_aniso_U_22
_atom_site_aniso_U_33
_atom_site_aniso_U_12
_atom_site_aniso_U_13
_atom_site_aniso_U_23
C1 0.0511(16) 0.0493(17) 0.0595(17) -0.0067(13) 0.0253(14) -0.0023(14)
C2 0.079(2) 0.067(2) 0.0635(19) 0.0095(18) 0.0359(17) -0.0076(16)
C3 0.071(2) 0.089(3) 0.069(2) 0.0161(19) 0.0456(18) 0.0113(19)
C4 0.0547(18) 0.085(2) 0.080(2) -0.0095(17) 0.0410(17) 0.0169(19)
C5 0.0473(15) 0.0555(18) 0.0581(17) -0.0127(13) 0.0238(13) 0.0005(14)
C6 0.0275(11) 0.0427(14) 0.0368(12) -0.0031(10) 0.0090(10) 0.0071(11)
C7 0.0284(11) 0.0450(15) 0.0417(13) -0.0087(11) 0.0113(10) -0.0022(11)
C8 0.0247(10) 0.0400(13) 0.0259(11) -0.0013(10) 0.0102(9) 0.0007(10)
C9 0.0254(11) 0.0389(13) 0.0231(10) -0.0004(9) 0.0077(9) 0.0044(9)
C10 0.0345(12) 0.0519(15) 0.0331(12) -0.0023(12) 0.0077(10) 0.0198(12)
C11 0.0234(10) 0.0356(12) 0.0189(10) -0.0008(9) 0.0081(8) 0.0010(9)
C12 0.0277(11) 0.0390(13) 0.0227(10) 0.0022(9) 0.0100(9) 0.0069(9)
C13 0.0257(10) 0.0324(12) 0.0162(9) 0.0004(9) 0.0105(8) -0.0013(9)
C14 0.0355(11) 0.0261(11) 0.0168(9) 0.0004(9) 0.0148(8) -0.0002(8)
C15 0.0530(14) 0.0271(11) 0.0196(10) 0.0082(10) 0.0190(10) 0.0065(9)
C16 0.0564(14) 0.0246(11) 0.0254(11) 0.0086(10) 0.0244(10) 0.0015(9)
Cu1 0.02049(18) 0.02546(19) 0.01114(16) 0.000 0.00736(13) 0.000
N5 0.0219(8) 0.0360(10) 0.0180(8) -0.0006(8) 0.0085(7) 0.0026(7)
N6 0.0238(9) 0.0454(12) 0.0270(9) -0.0074(8) 0.0047(8) 0.0096(8)
N7 0.0292(10) 0.0512(13) 0.0321(10) -0.0013(9) 0.0058(8) 0.0160(9)
N8 0.0237(9) 0.0524(13) 0.0346(10) -0.0063(9) 0.0060(8) 0.0112(10)
N9 0.0255(9) 0.0416(11) 0.0288(10) -0.0026(8) 0.0100(8) 0.0075(8)
O1 0.0310(7) 0.0314(8) 0.0161(6) 0.0058(6) 0.0138(6) 0.0044(6)
O2 0.0755(12) 0.0309(9) 0.0264(8) 0.0113(8) 0.0291(8) -0.0011(7)
O1W 0.0846(18) 0.0243(12) 0.0234(11) 0.000 0.0305(12) 0.000

loop_
_atom_type_symbol
_atom_type_description
_atom_type_scat_dispersion_real
_atom_type_scat_dispersion_imag
_atom_type_scat_source
C C 0.0033 0.0016 'International Tables Vol C Tables 4.2.6.8 and 6.1.1.4'
H H 0.0000 0.0000 'International Tables Vol C Tables 4.2.6.8 and 6.1.1.4'
N N 0.0061 0.0033 'International Tables Vol C Tables 4.2.6.8 and 6.1.1.4'
O O 0.0106 0.0060 'International Tables Vol C Tables 4.2.6.8 and 6.1.1.4'
Cu Cu 0.3201 1.2651 'International Tables Vol C Tables 4.2.6.8 and 6.1.1.4'

loop_
_geom_angle_atom_site_label_1
_geom_angle_atom_site_label_2
_geom_angle_atom_site_label_3
_geom_angle_site_symmetry_1
_geom_angle_site_symmetry_3
_geom_angle
C6 C1 C2 . . 120.7(3)
C6 C1 H1 . . 119.6
C2 C1 H1 . . 119.6
C3 C2 C1 . . 120.5(3)
C3 C2 H2 . . 119.7
C1 C2 H2 . . 119.7
C2 C3 C4 . . 119.2(3)
C2 C3 H3 . . 120.4
C4 C3 H3 . . 120.4
C3 C4 C5 . . 120.8(3)
C3 C4 H4 . . 119.6
C5 C4 H4 . . 119.6
C6 C5 C4 . . 120.5(3)
C6 C5 H5 . . 119.8
C4 C5 H5 . . 119.8
C1 C6 C5 . . 118.3(2)
C1 C6 C7 . . 123.2(2)
C5 C6 C7 . . 118.5(2)
N8 C7 C6 . . 115.7(2)
N8 C7 H7A . . 108.4
C6 C7 H7A . . 108.4
N8 C7 H7B . . 108.4
C6 C7 H7B . . 108.4
H7A C7 H7B . . 107.4
N8 C8 N9 . . 119.24(19)
N8 C8 C9 . . 122.70(19)
N9 C8 C9 . . 118.05(18)
C11 C9 N7 . . 110.70(18)
C11 C9 C8 . . 117.49(19)
N7 C9 C8 . . 131.77(19)
N7 C10 N6 . . 114.0(2)
N7 C10 H10 . . 123.0
N6 C10 H10 . . 123.0
N5 C11 N6 . . 129.28(18)
N5 C11 C9 . . 125.26(19)
N6 C11 C9 . . 105.46(17)
N9 C12 N5 . . 128.93(19)
N9 C12 H12 . . 115.5
N5 C12 H12 . . 115.5
O2 C13 O1 . . 124.85(17)
O2 C13 C14 . . 118.56(18)
O1 C13 C14 . . 116.59(18)
C16 C14 C15 5_656 . 119.42(17)
C16 C14 C13 5_656 . 120.10(18)
C15 C14 C13 . . 120.47(18)
C16 C15 C14 . . 119.85(19)
C16 C15 H15 . . 120.1
C14 C15 H15 . . 120.1
C15 C16 C14 . 5_656 120.73(19)
C15 C16 H16 . . 119.6
C14 C16 H16 5_656 . 119.6
O1 Cu1 O1 2_655 . 179.10(9)
O1 Cu1 N5 2_655 2_655 90.94(6)
O1 Cu1 N5 . 2_655 89.15(6)
O1 Cu1 N5 2_655 . 89.15(6)
O1 Cu1 N5 . . 90.94(6)
N5 Cu1 N5 2_655 . 168.16(10)
O1 Cu1 O1W 2_655 . 89.55(4)
O1 Cu1 O1W . . 89.55(4)
N5 Cu1 O1W 2_655 . 95.92(5)
N5 Cu1 O1W . . 95.92(5)
C12 N5 C11 . . 111.72(16)
C12 N5 Cu1 . . 122.80(13)
C11 N5 Cu1 . . 125.48(13)
C10 N6 C11 . . 106.49(17)
C10 N6 H6 . . 126.1
C11 N6 H6 . . 127.2
C10 N7 C9 . . 103.31(17)
C8 N8 C7 . . 123.45(19)
C8 N8 H8 . . 118.3
C7 N8 H8 . . 118.3
C12 N9 C8 . . 118.51(18)
C13 O1 Cu1 . . 123.41(12)
Cu1 O1W H1W . . 126.0

loop_
_geom_bond_atom_site_label_1
_geom_bond_atom_site_label_2
_geom_bond_site_symmetry_2
_geom_bond_distance
C1 C6 . 1.375(4)
C1 C2 . 1.386(4)
C1 H1 . 0.9300
C2 C3 . 1.366(4)
C2 H2 . 0.9300
C3 C4 . 1.364(5)
C3 H3 . 0.9300
C4 C5 . 1.384(4)
C4 H4 . 0.9300
C5 C6 . 1.381(3)
C5 H5 . 0.9300
C6 C7 . 1.514(3)
C7 N8 . 1.451(3)
C7 H7A . 0.9700
C7 H7B . 0.9700
C8 N8 . 1.334(3)
C8 N9 . 1.354(3)
C8 C9 . 1.409(3)
C9 C11 . 1.380(3)
C9 N7 . 1.390(3)
C10 N7 . 1.308(3)
C10 N6 . 1.356(3)
C10 H10 . 0.9300
C11 N5 . 1.355(2)
C11 N6 . 1.364(3)
C12 N9 . 1.325(3)
C12 N5 . 1.339(3)
C12 H12 . 0.9300
C13 O2 . 1.242(2)
C13 O1 . 1.269(2)
C13 C14 . 1.501(2)
C14 C16 5_656 1.382(3)
C14 C15 . 1.386(3)
C15 C16 . 1.381(3)
C15 H15 . 0.9300
C16 C14 5_656 1.382(3)
C16 H16 . 0.9300
Cu1 O1 2_655 1.9531(12)
Cu1 O1 . 1.9531(12)
Cu1 N5 2_655 2.0301(16)
Cu1 N5 . 2.0301(15)
Cu1 O1W . 2.167(2)
N6 H6 . 0.8474
N8 H8 . 0.8600
O1W H1W . 0.8593

loop_
_geom_hbond_atom_site_label_D
_geom_hbond_atom_site_label_H
_geom_hbond_atom_site_label_A
_geom_hbond_site_symmetry_A
_geom_hbond_distance_DH
_geom_hbond_distance_HA
_geom_hbond_distance_DA
_geom_hbond_angle_DHA
O1W H1W O2 1_565 0.86 1.80 2.6388(17) 164.2
N6 H6 O2 2_665 0.85 2.07 2.855(2) 153.9
N8 H8 N7 7 0.86 2.20 3.018(3) 160.1

loop_
_geom_torsion_atom_site_label_1
_geom_torsion_atom_site_label_2
_geom_torsion_atom_site_label_3
_geom_torsion_atom_site_label_4
_geom_torsion_site_symmetry_1
_geom_torsion_site_symmetry_4
_geom_torsion
C6 C1 C2 C3 . . 0.1(5)
C1 C2 C3 C4 . . -0.3(5)
C2 C3 C4 C5 . . -0.3(5)
C3 C4 C5 C6 . . 1.1(5)
C2 C1 C6 C5 . . 0.7(4)
C2 C1 C6 C7 . . -176.0(3)
C4 C5 C6 C1 . . -1.2(4)
C4 C5 C6 C7 . . 175.6(2)
C1 C6 C7 N8 . . -17.5(3)
C5 C6 C7 N8 . . 165.8(2)
N8 C8 C9 C11 . . -178.2(2)
N9 C8 C9 C11 . . 0.5(3)
N8 C8 C9 N7 . . -0.9(4)
N9 C8 C9 N7 . . 177.8(2)
N7 C9 C11 N5 . . -179.9(2)
C8 C9 C11 N5 . . -2.1(3)
N7 C9 C11 N6 . . -0.4(2)
C8 C9 C11 N6 . . 177.40(19)
O2 C13 C14 C16 . 5_656 10.3(3)
O1 C13 C14 C16 . 5_656 -170.24(19)
O2 C13 C14 C15 . . -168.8(2)
O1 C13 C14 C15 . . 10.7(3)
C16 C14 C15 C16 5_656 . -0.2(4)
C13 C14 C15 C16 . . 178.84(19)
C14 C15 C16 C14 . 5_656 0.2(4)
N9 C12 N5 C11 . . 0.0(3)
N9 C12 N5 Cu1 . . -179.12(17)
N6 C11 N5 C12 . . -177.6(2)
C9 C11 N5 C12 . . 1.8(3)
N6 C11 N5 Cu1 . . 1.5(3)
C9 C11 N5 Cu1 . . -179.13(16)
O1 Cu1 N5 C12 2_655 . 131.20(16)
O1 Cu1 N5 C12 . . -49.70(16)
N5 Cu1 N5 C12 2_655 . 40.65(16)
O1W Cu1 N5 C12 . . -139.35(16)
O1 Cu1 N5 C11 2_655 . -47.81(16)
O1 Cu1 N5 C11 . . 131.29(16)
N5 Cu1 N5 C11 2_655 . -138.35(16)
O1W Cu1 N5 C11 . . 41.65(16)
N7 C10 N6 C11 . . 0.0(3)
N5 C11 N6 C10 . . 179.7(2)
C9 C11 N6 C10 . . 0.3(2)
N6 C10 N7 C9 . . -0.2(3)
C11 C9 N7 C10 . . 0.4(3)
C8 C9 N7 C10 . . -177.0(2)
N9 C8 N8 C7 . . -4.9(3)
C9 C8 N8 C7 . . 173.9(2)
C6 C7 N8 C8 . . 95.4(3)
N5 C12 N9 C8 . . -1.4(3)
N8 C8 N9 C12 . . 179.8(2)
C9 C8 N9 C12 . . 1.0(3)
O2 C13 O1 Cu1 . . -16.8(3)
C14 C13 O1 Cu1 . . 163.75(12)
O1 Cu1 O1 C13 2_655 . -157.61(15)
N5 Cu1 O1 C13 2_655 . -61.68(15)
N5 Cu1 O1 C13 . . 106.48(15)
O1W Cu1 O1 C13 . . -157.61(14)
